data_1514708
loop_
_publ_author_name
'McBurney, Roy T.'
'Eisenschmidt, Annika'
'Slawin, Alexandra M. Z.'
'Walton, John C.'

_publ_section_title
;
 Rapid and selective spiro-cyclisations of O-centred radicals onto
 aromatic acceptors
;
_journal_issue 5
_journal_name_full 'Chemical Science'
_journal_page_first 2028
_journal_paper_doi 10.1039/c3sc50500f
_journal_volume 4
_journal_year 2013
_chemical_absolute_configuration syn
_chemical_formula_moiety 'C15 H8 F5 N O3'
_chemical_formula_sum 'C15 H8 F5 N O3'
_chemical_formula_weight 345.23
_space_group_IT_number 4
_symmetry_cell_setting monoclinic
_symmetry_Int_Tables_number 4
_symmetry_space_group_name_Hall 'P 2yb'
_symmetry_space_group_name_H-M 'P 1 21 1'
_atom_sites_solution_hydrogens geom
_atom_sites_solution_primary direct
_atom_sites_solution_secondary difmap
_cell_angle_alpha 90.0000
_cell_angle_beta 102.65(7)
_cell_angle_gamma 90.0000
_cell_formula_units_Z 2
_cell_length_a 7.89(3)
_cell_length_b 5.60(2)
_cell_length_c 16.51(6)
_cell_measurement_reflns_used 366
_cell_measurement_temperature 173
_cell_measurement_theta_max 68.25
_cell_measurement_theta_min 5.49
_cell_volume 712(5)
_computing_cell_refinement 'CrystalClear-SM Expert 2.1 b6'
_computing_data_collection 'CrystalClear-SM Expert 2.1 b6 (Rigaku, 2011)'
_computing_data_reduction 'CrystalClear-SM Expert 2.1 b6'
_computing_molecular_graphics 'CrystalStructure 4.0'
_computing_publication_material 'CrystalStructure 4.0 (Rigaku, 2010)'
_computing_structure_refinement 'SHELXL97 (Sheldrick, 2008)'
_computing_structure_solution 'SHELXS97 (Sheldrick, 2008)'
_diffrn_ambient_temperature 173
_diffrn_measured_fraction_theta_full 0.996
_diffrn_measured_fraction_theta_max 0.992
_diffrn_radiation_type 'Cu K\a'
_diffrn_radiation_wavelength 1.54187
_diffrn_reflns_av_R_equivalents 0.1756
_diffrn_reflns_limit_h_max 9
_diffrn_reflns_limit_h_min -9
_diffrn_reflns_limit_k_max 6
_diffrn_reflns_limit_k_min -6
_diffrn_reflns_limit_l_max 15
_diffrn_reflns_limit_l_min -19
_diffrn_reflns_number 7300
_diffrn_reflns_theta_full 67.00
_diffrn_reflns_theta_max 68.50
_diffrn_standards_number 0
_exptl_absorpt_coefficient_mu 1.387
_exptl_absorpt_correction_type none
_exptl_crystal_colour colorless
_exptl_crystal_density_diffrn 1.611
_exptl_crystal_density_method 'not measured'
_exptl_crystal_description platelet
_exptl_crystal_F_000 348.00
_exptl_crystal_size_max 0.120
_exptl_crystal_size_mid 0.030
_exptl_crystal_size_min 0.010
_refine_diff_density_max 0.570
_refine_diff_density_min -0.420
_refine_ls_extinction_coef 0.12(2)
_refine_ls_extinction_method SHELXL
_refine_ls_goodness_of_fit_ref 1.078
_refine_ls_hydrogen_treatment constr
_refine_ls_number_parameters 218
_refine_ls_number_reflns 2479
_refine_ls_number_restraints 1
_refine_ls_R_factor_gt 0.1561
_refine_ls_shift/su_max 0.004
_refine_ls_structure_factor_coef Fsqd
_refine_ls_weighting_details 'w = 1/[\s^2^(Fo^2^)+(0.2000P)^2^+0.0000P] where P=(Fo^2^+2Fc^2^)/3'
_refine_ls_weighting_scheme calc
_refine_ls_wR_factor_ref 0.4300
_reflns_number_gt 864
_reflns_number_total 2479
_reflns_threshold_expression F^2^>2.0\s(F^2^)
_cod_data_source_file c3sc50500f.txt
_cod_data_source_block 1
_cod_database_code 1514708

loop_
_symmetry_equiv_pos_site_id
_symmetry_equiv_pos_as_xyz
1 +X,+Y,+Z
2 -X,1/2+Y,-Z

loop_
_atom_site_label
_atom_site_type_symbol
_atom_site_fract_x
_atom_site_fract_y
_atom_site_fract_z
_atom_site_U_iso_or_equiv
_atom_site_adp_type
_atom_site_occupancy
_atom_site_symmetry_multiplicity
_atom_site_calc_flag
_atom_site_refinement_flags
F7 F 0.8390(11) 0.8554(14) 0.7401(5) 0.129(3) Uani 1.0 2 d .
F8 F 0.9000(11) 0.8059(19) 0.9057(5) 0.141(3) Uani 1.0 2 d .
F9 F 0.7779(9) 0.4283(17) 0.9758(4) 0.131(3) Uani 1.0 2 d .
F10 F 0.5860(11) 0.0916(16) 0.8772(5) 0.136(3) Uani 1.0 2 d .
F11 F 0.5194(11) 0.1368(17) 0.7110(5) 0.136(3) Uani 1.0 2 d .
O2 O 0.8137(11) 0.2398(19) 0.4831(4) 0.127(3) Uani 1.0 2 d .
O3 O 0.6090(15) 0.528(3) 0.4680(5) 0.144(4) Uani 1.0 2 d .
O4 O 0.7503(11) 0.3947(19) 0.5921(4) 0.121(3) Uani 1.0 2 d .
N1 N 0.7835(14) 0.249(3) 0.3922(5) 0.123(4) Uani 1.0 2 d .
C3 C 0.711(2) 0.402(3) 0.5088(7) 0.126(5) Uani 1.0 2 d .
C5 C 0.6332(19) 0.534(3) 0.6292(7) 0.124(5) Uani 1.0 2 d .
C6 C 0.6801(16) 0.502(3) 0.7215(6) 0.109(4) Uani 1.0 2 d .
C7 C 0.7730(15) 0.667(3) 0.7724(6) 0.104(4) Uani 1.0 2 d .
C8 C 0.8076(17) 0.635(3) 0.8570(7) 0.112(4) Uani 1.0 2 d .
C9 C 0.7447(18) 0.454(3) 0.8906(7) 0.117(4) Uani 1.0 2 d .
C10 C 0.6475(16) 0.281(3) 0.8406(8) 0.115(4) Uani 1.0 2 d .
C11 C 0.6193(17) 0.310(3) 0.7587(7) 0.118(4) Uani 1.0 2 d .
C12 C 0.8359(17) 0.048(3) 0.3688(8) 0.123(4) Uani 1.0 2 d .
C13 C 0.8165(16) 0.014(3) 0.2792(6) 0.111(4) Uani 1.0 2 d .
C14 C 0.7285(17) 0.174(3) 0.2218(6) 0.121(5) Uani 1.0 2 d .
C15 C 0.7041(17) 0.134(3) 0.1366(7) 0.118(4) Uani 1.0 2 d .
C16 C 0.7714(19) -0.070(3) 0.1116(7) 0.120(4) Uani 1.0 2 d .
C17 C 0.8543(17) -0.241(3) 0.1654(7) 0.120(4) Uani 1.0 2 d .
C18 C 0.8779(18) -0.195(3) 0.2519(7) 0.118(4) Uani 1.0 2 d .
H5A H 0.5121 0.4804 0.6073 0.1490 Uiso 1.0 2 calc R
H5B H 0.6416 0.7044 0.6152 0.1490 Uiso 1.0 2 calc R
H12 H 0.8847 -0.0722 0.4076 0.1473 Uiso 1.0 2 calc R
H14 H 0.6833 0.3159 0.2407 0.1448 Uiso 1.0 2 calc R
H15 H 0.6428 0.2451 0.0974 0.1414 Uiso 1.0 2 calc R
H16 H 0.7602 -0.0960 0.0537 0.1436 Uiso 1.0 2 calc R
H17 H 0.8946 -0.3851 0.1457 0.1434 Uiso 1.0 2 calc R
H18 H 0.9361 -0.3085 0.2910 0.1418 Uiso 1.0 2 calc R

loop_
_atom_site_aniso_label
_atom_site_aniso_U_11
_atom_site_aniso_U_22
_atom_site_aniso_U_33
_atom_site_aniso_U_12
_atom_site_aniso_U_13
_atom_site_aniso_U_23
F7 0.143(6) 0.137(6) 0.111(5) 0.005(5) 0.040(4) 0.015(4)
F8 0.152(6) 0.165(7) 0.105(5) -0.012(6) 0.027(4) -0.008(5)
F9 0.146(6) 0.166(7) 0.078(3) 0.016(5) 0.020(4) 0.000(4)
F10 0.146(6) 0.146(7) 0.116(5) -0.010(5) 0.030(4) 0.010(5)
F11 0.150(6) 0.144(6) 0.112(5) -0.007(5) 0.026(4) -0.023(5)
O2 0.141(7) 0.156(8) 0.082(4) 0.012(6) 0.021(4) -0.007(5)
O3 0.172(9) 0.176(9) 0.076(4) 0.026(8) 0.012(5) 0.002(6)
O4 0.129(6) 0.157(8) 0.077(4) 0.010(6) 0.024(4) 0.002(5)
N1 0.129(8) 0.160(10) 0.077(5) -0.008(8) 0.016(5) -0.002(6)
C3 0.150(11) 0.149(11) 0.076(6) 0.006(10) 0.019(7) -0.009(8)
C5 0.151(10) 0.145(11) 0.080(6) 0.040(9) 0.032(6) -0.002(7)
C6 0.110(8) 0.144(11) 0.071(5) 0.017(7) 0.016(5) 0.000(6)
C7 0.111(8) 0.118(9) 0.081(6) 0.003(7) 0.015(5) 0.009(6)
C8 0.128(9) 0.124(9) 0.079(6) 0.013(8) 0.008(6) -0.004(7)
C9 0.126(9) 0.140(11) 0.087(6) 0.015(8) 0.028(6) -0.002(8)
C10 0.106(8) 0.124(9) 0.115(8) -0.012(7) 0.021(6) 0.008(8)
C11 0.117(9) 0.143(11) 0.092(7) 0.020(9) 0.016(6) -0.011(8)
C12 0.123(9) 0.150(11) 0.100(7) 0.025(9) 0.034(7) 0.010(8)
C13 0.109(8) 0.148(11) 0.073(5) -0.008(7) 0.017(5) -0.005(6)
C14 0.135(9) 0.144(12) 0.089(7) -0.022(8) 0.038(7) -0.003(7)
C15 0.135(10) 0.126(9) 0.094(7) -0.017(8) 0.029(7) -0.005(7)
C16 0.131(9) 0.135(11) 0.093(7) -0.020(8) 0.024(7) -0.016(8)
C17 0.131(9) 0.140(10) 0.089(7) -0.006(9) 0.029(7) -0.009(8)
C18 0.141(10) 0.117(9) 0.105(8) -0.003(8) 0.046(7) -0.000(7)

loop_
_atom_type_symbol
_atom_type_description
_atom_type_scat_dispersion_real
_atom_type_scat_dispersion_imag
_atom_type_scat_source
C C 0.0181 0.0091
;
International Tables for Crystallography
(1992, Vol. C, Tables 4.2.6.8 and 6.1.1.4)
;
H H 0.0000 0.0000
;
International Tables for Crystallography
(1992, Vol. C, Table 6.1.1.4)
;
F F 0.0727 0.0534
;
International Tables for Crystallography
(1992, Vol. C, Tables 4.2.6.8 and 6.1.1.4)
;
N N 0.0311 0.0180
;
International Tables for Crystallography
(1992, Vol. C, Tables 4.2.6.8 and 6.1.1.4)
;
O O 0.0492 0.0322
;
International Tables for Crystallography
(1992, Vol. C, Tables 4.2.6.8 and 6.1.1.4)
;

loop_
_geom_angle_atom_site_label_1
_geom_angle_atom_site_label_2
_geom_angle_atom_site_label_3
_geom_angle
_geom_angle_publ_flag
N1 O2 C3 109.0(9) yes
C3 O4 C5 113.2(10) yes
O2 N1 C12 106.7(10) yes
O2 C3 O3 127.8(11) yes
O2 C3 O4 106.5(11) yes
O3 C3 O4 125.8(15) yes
O4 C5 C6 109.2(11) yes
C5 C6 C7 121.9(13) yes
C5 C6 C11 121.1(12) yes
C7 C6 C11 116.8(10) yes
F7 C7 C6 119.8(10) yes
F7 C7 C8 120.1(11) yes
C6 C7 C8 120.0(12) yes
F8 C8 C7 118.0(12) yes
F8 C8 C9 120.1(10) yes
C7 C8 C9 121.7(12) yes
F9 C9 C8 120.6(12) yes
F9 C9 C10 119.4(13) yes
C8 C9 C10 120.0(12) yes
F10 C10 C9 118.9(11) yes
F10 C10 C11 123.3(13) yes
C9 C10 C11 117.8(14) yes
F11 C11 C6 120.3(10) yes
F11 C11 C10 116.2(13) yes
C6 C11 C10 123.5(13) yes
N1 C12 C13 116.6(13) yes
C12 C13 C14 122.3(14) yes
C12 C13 C18 118.3(12) yes
C14 C13 C18 119.2(11) yes
C13 C14 C15 121.7(14) yes
C14 C15 C16 117.6(12) yes
C15 C16 C17 123.5(12) yes
C16 C17 C18 117.6(14) yes
C13 C18 C17 120.3(12) yes
O4 C5 H5A 109.838 no
O4 C5 H5B 109.845 no
C6 C5 H5A 109.848 no
C6 C5 H5B 109.846 no
H5A C5 H5B 108.270 no
N1 C12 H12 121.705 no
C13 C12 H12 121.708 no
C13 C14 H14 119.159 no
C15 C14 H14 119.148 no
C14 C15 H15 121.193 no
C16 C15 H15 121.188 no
C15 C16 H16 118.264 no
C17 C16 H16 118.254 no
C16 C17 H17 121.192 no
C18 C17 H17 121.202 no
C13 C18 H18 119.867 no
C17 C18 H18 119.869 no

loop_
_geom_bond_atom_site_label_1
_geom_bond_atom_site_label_2
_geom_bond_distance
_geom_bond_publ_flag
F7 C7 1.337(15) yes
F8 C8 1.357(16) yes
F9 C9 1.381(14) yes
F10 C10 1.362(18) yes
F11 C11 1.382(16) yes
O2 N1 1.468(12) yes
O2 C3 1.35(2) yes
O3 C3 1.167(18) yes
O4 C3 1.342(13) yes
O4 C5 1.443(18) yes
N1 C12 1.28(2) yes
C5 C6 1.497(15) yes
C6 C7 1.354(17) yes
C6 C11 1.37(2) yes
C7 C8 1.376(15) yes
C8 C9 1.30(2) yes
C9 C10 1.39(2) yes
C10 C11 1.330(17) yes
C12 C13 1.466(17) yes
C13 C14 1.378(18) yes
C13 C18 1.38(2) yes
C14 C15 1.396(16) yes
C15 C16 1.36(3) yes
C16 C17 1.370(19) yes
C17 C18 1.423(17) yes
C5 H5A 0.990 no
C5 H5B 0.990 no
C12 H12 0.950 no
C14 H14 0.950 no
C15 H15 0.950 no
C16 H16 0.950 no
C17 H17 0.950 no
C18 H18 0.950 no

loop_
_geom_contact_atom_site_label_1
_geom_contact_atom_site_label_2
_geom_contact_distance
_geom_contact_publ_flag
_geom_contact_site_symmetry_2
F7 F8 2.685(14) no .
F7 O4 3.516(15) no .
F7 C5 2.816(16) no .
F7 C9 3.548(18) no .
F7 C11 3.56(2) no .
F8 F9 2.688(15) no .
F8 C6 3.585(16) no .
F8 C10 3.58(2) no .
F9 F10 2.723(13) no .
F9 C11 3.589(17) no .
F10 F11 2.689(14) no .
F10 C8 3.56(2) no .
F11 O4 3.290(15) no .
F11 C5 2.846(19) no .
F11 C7 3.600(18) no .
F11 C9 3.576(17) no .
O2 C5 3.472(18) no .
O3 N1 2.581(18) no .
O3 C5 2.626(17) no .
O4 N1 3.465(16) no .
O4 C7 3.314(16) no .
O4 C11 3.179(17) no .
N1 C14 2.782(17) no .
N1 C18 3.58(2) no .
C3 C12 3.35(3) no .
C6 C9 2.739(18) no .
C7 C10 2.72(2) no .
C8 C11 2.66(2) no .
C13 C16 2.752(19) no .
C14 C17 2.77(3) no .
C15 C18 2.785(19) no .
F7 F10 3.583(15) no 1_565
F7 F11 2.922(15) no 1_565
F7 C10 3.437(18) no 1_565
F7 C11 3.133(19) no 1_565
F7 C13 3.395(19) no 2_756
F7 C14 3.48(2) no 2_756
F7 C17 3.426(18) no 2_766
F7 C18 3.349(19) no 2_766
F8 F9 2.929(13) no 2_757
F8 F10 2.900(15) no 1_565
F8 C10 3.356(19) no 1_565
F8 C15 3.48(2) no 2_756
F8 C16 3.40(2) no 2_756
F8 C17 3.54(2) no 2_766
F9 F8 2.929(13) no 2_747
F9 C15 3.282(17) no 1_556
F9 C16 3.588(19) no 1_556
F9 C16 3.599(19) no 1_566
F9 C17 3.573(17) no 1_566
F10 F7 3.583(15) no 1_545
F10 F8 2.900(15) no 1_545
F10 C7 3.455(17) no 1_545
F10 C8 3.157(19) no 1_545
F10 C14 3.537(18) no 2_646
F10 C15 3.410(19) no 2_646
F10 C16 3.43(2) no 2_656
F10 C17 3.52(2) no 2_656
F11 F7 2.922(15) no 1_545
F11 O3 2.971(14) no 2_646
F11 N1 3.400(16) no 2_646
F11 C7 3.325(17) no 1_545
F11 C13 3.419(19) no 2_656
F11 C14 3.565(19) no 2_646
F11 C18 3.45(2) no 2_656
O3 F11 2.971(14) no 2_656
O3 O3 3.56(2) no 2_646
O3 O3 3.56(2) no 2_656
O3 O4 3.466(18) no 2_656
O3 C3 3.37(3) no 2_656
O3 C5 3.54(2) no 2_646
O3 C5 3.59(2) no 2_656
O4 O3 3.466(18) no 2_646
O4 C12 3.30(2) no 2_756
O4 C18 3.490(17) no 2_756
N1 F11 3.400(16) no 2_656
N1 C5 3.45(3) no 2_646
C3 O3 3.37(3) no 2_646
C5 O3 3.59(2) no 2_646
C5 O3 3.54(2) no 2_656
C5 N1 3.45(3) no 2_656
C6 C18 3.59(3) no 2_756
C7 F10 3.455(17) no 1_565
C7 F11 3.325(17) no 1_565
C7 C18 3.51(3) no 2_756
C8 F10 3.157(19) no 1_565
C8 C16 3.45(3) no 2_756
C8 C17 3.48(3) no 2_756
C10 F7 3.437(18) no 1_545
C10 F8 3.356(19) no 1_545
C10 C15 3.49(3) no 2_656
C11 F7 3.133(19) no 1_545
C11 C13 3.55(3) no 2_656
C11 C14 3.49(3) no 2_656
C12 O4 3.30(2) no 2_746
C13 F7 3.395(19) no 2_746
C13 F11 3.419(19) no 2_646
C13 C11 3.55(3) no 2_646
C14 F7 3.48(2) no 2_746
C14 F10 3.537(18) no 2_656
C14 F11 3.565(19) no 2_656
C14 C11 3.49(3) no 2_646
C15 F8 3.48(2) no 2_746
C15 F9 3.282(17) no 1_554
C15 F10 3.410(19) no 2_656
C15 C10 3.49(3) no 2_646
C16 F8 3.40(2) no 2_746
C16 F9 3.599(19) no 1_544
C16 F9 3.588(19) no 1_554
C16 F10 3.43(2) no 2_646
C16 C8 3.45(3) no 2_746
C17 F7 3.426(18) no 2_736
C17 F8 3.54(2) no 2_736
C17 F9 3.573(17) no 1_544
C17 F10 3.52(2) no 2_646
C17 C8 3.48(3) no 2_746
C18 F7 3.349(19) no 2_736
C18 F11 3.45(2) no 2_646
C18 O4 3.490(17) no 2_746
C18 C6 3.59(3) no 2_746
C18 C7 3.51(3) no 2_746
F7 H5B 2.4462 no .
F11 H5A 2.5681 no .
O2 H12 2.2857 no .
O3 H5A 2.5905 no .
O3 H5B 2.5829 no .
N1 H14 2.4808 no .
C3 H5A 2.5353 no .
C3 H5B 2.5826 no .
C3 H12 3.5664 no .
C7 H5A 3.2089 no .
C7 H5B 2.5834 no .
C11 H5A 2.6358 no .
C11 H5B 3.2720 no .
C12 H14 2.6565 no .
C12 H18 2.5885 no .
C13 H15 3.2807 no .
C13 H17 3.2895 no .
C14 H12 3.3428 no .
C14 H16 3.2174 no .
C14 H18 3.2368 no .
C15 H17 3.2608 no .
C16 H14 3.2182 no .
C16 H18 3.2493 no .
C17 H15 3.2618 no .
C18 H12 2.6494 no .
C18 H14 3.2324 no .
C18 H16 3.2468 no .
H12 H14 3.5943 no .
H12 H18 2.4413 no .
H14 H15 2.3511 no .
H15 H16 2.3056 no .
H16 H17 2.3123 no .
H17 H18 2.3880 no .
F7 H17 2.8892 no 2_766
F7 H18 2.7117 no 2_766
F8 H16 2.9447 no 1_566
F8 H16 3.4514 no 2_756
F8 H17 2.6343 no 2_766
F9 H15 2.6746 no 1_556
F9 H16 3.2203 no 1_556
F9 H16 2.9751 no 1_566
F9 H17 2.9457 no 1_566
F10 H14 2.9788 no 2_646
F10 H15 2.7441 no 2_646
F10 H16 3.1196 no 1_556
F11 H5B 3.1569 no 1_545
F11 H14 2.6414 no 2_646
F11 H18 3.5992 no 2_656
O2 H5A 3.0439 no 2_646
O2 H12 2.8536 no 2_756
O3 H5A 3.3658 no 2_646
O3 H5A 2.8926 no 2_656
O3 H5B 2.8078 no 2_646
O3 H12 3.4198 no 1_565
O4 H12 2.8847 no 2_756
O4 H18 3.0077 no 2_756
N1 H5A 2.7752 no 2_646
N1 H5B 3.3388 no 2_646
N1 H18 3.3570 no 1_565
C3 H5A 3.2994 no 2_646
C3 H5B 3.2681 no 2_646
C3 H12 3.1858 no 2_756
C6 H14 3.5345 no 2_656
C6 H18 3.5349 no 2_756
C8 H17 3.5769 no 2_766
C9 H15 3.5082 no 2_656
C9 H17 3.5785 no 2_756
C12 H5A 2.8829 no 2_646
C13 H5A 3.5205 no 2_646
C14 H17 3.1787 no 1_565
C14 H18 3.3996 no 1_565
C15 H17 3.0714 no 1_565
C17 H14 3.2020 no 1_545
C17 H15 3.3914 no 1_545
C18 H14 3.1254 no 1_545
H5A O2 3.0439 no 2_656
H5A O3 2.8926 no 2_646
H5A O3 3.3658 no 2_656
H5A N1 2.7752 no 2_656
H5A C3 3.2994 no 2_656
H5A C12 2.8829 no 2_656
H5A C13 3.5205 no 2_656
H5A H12 3.1001 no 2_656
H5B F11 3.1569 no 1_565
H5B O3 2.8078 no 2_656
H5B N1 3.3388 no 2_656
H5B C3 3.2681 no 2_656
H12 O2 2.8536 no 2_746
H12 O3 3.4198 no 1_545
H12 O4 2.8847 no 2_746
H12 C3 3.1858 no 2_746
H12 H5A 3.1001 no 2_646
H14 F10 2.9788 no 2_656
H14 F11 2.6414 no 2_656
H14 C6 3.5345 no 2_646
H14 C17 3.2020 no 1_565
H14 C18 3.1254 no 1_565
H14 H17 3.0312 no 1_565
H14 H18 2.8925 no 1_565
H15 F9 2.6746 no 1_554
H15 F10 2.7441 no 2_656
H15 C9 3.5082 no 2_646
H15 C17 3.3914 no 1_565
H15 H17 2.8597 no 1_565
H16 F8 2.9447 no 1_544
H16 F8 3.4514 no 2_746
H16 F9 2.9751 no 1_544
H16 F9 3.2203 no 1_554
H16 F10 3.1196 no 1_554
H17 F7 2.8892 no 2_736
H17 F8 2.6343 no 2_736
H17 F9 2.9457 no 1_544
H17 C8 3.5769 no 2_736
H17 C9 3.5785 no 2_746
H17 C14 3.1787 no 1_545
H17 C15 3.0714 no 1_545
H17 H14 3.0312 no 1_545
H17 H15 2.8597 no 1_545
H18 F7 2.7117 no 2_736
H18 F11 3.5992 no 2_646
H18 O4 3.0077 no 2_746
H18 N1 3.3570 no 1_545
H18 C6 3.5349 no 2_746
H18 C14 3.3996 no 1_545
H18 H14 2.8925 no 1_545

loop_
_geom_torsion_atom_site_label_1
_geom_torsion_atom_site_label_2
_geom_torsion_atom_site_label_3
_geom_torsion_atom_site_label_4
_geom_torsion
_geom_torsion_publ_flag
N1 O2 C3 O3 3(2) no
N1 O2 C3 O4 -177.1(10) no
C3 O2 N1 C12 -159.3(10) no
C3 O4 C5 C6 176.5(11) no
C5 O4 C3 O2 -171.2(11) no
C5 O4 C3 O3 9(2) no
O2 N1 C12 C13 179.3(9) no
O4 C5 C6 C7 100.7(14) no
O4 C5 C6 C11 -84.2(15) no
C5 C6 C7 F7 -6.1(19) no
C5 C6 C7 C8 177.5(11) no
C5 C6 C11 F11 3(2) no
C5 C6 C11 C10 -175.5(12) no
C7 C6 C11 F11 178.2(11) no
C7 C6 C11 C10 -0(2) no
C11 C6 C7 F7 178.6(11) no
C11 C6 C7 C8 2.3(18) no
F7 C7 C8 F8 4.1(18) no
F7 C7 C8 C9 179.6(11) no
C6 C7 C8 F8 -179.5(11) no
C6 C7 C8 C9 -4(2) no
F8 C8 C9 F9 -3(2) no
F8 C8 C9 C10 178.9(11) no
C7 C8 C9 F9 -178.5(12) no
C7 C8 C9 C10 3(3) no
F9 C9 C10 F10 0.7(19) no
F9 C9 C10 C11 -179.4(11) no
C8 C9 C10 F10 178.8(13) no
C8 C9 C10 C11 -1(2) no
F10 C10 C11 F11 1(2) no
F10 C10 C11 C6 179.6(11) no
C9 C10 C11 F11 -178.8(12) no
C9 C10 C11 C6 -0(2) no
N1 C12 C13 C14 -7.5(19) no
N1 C12 C13 C18 177.3(11) no
C12 C13 C14 C15 -177.0(12) no
C12 C13 C18 C17 176.9(11) no
C14 C13 C18 C17 2(2) no
C18 C13 C14 C15 -2(2) no
C13 C14 C15 C16 -0(2) no
C14 C15 C16 C17 3(2) no
C15 C16 C17 C18 -3(3) no
C16 C17 C18 C13 1(2) no
